data_4120341
loop_
_publ_author_name
'Yan Li'
'Kartik Chandra Mondal'
'Herbert W. Roesky'
'Hongping Zhu'
'Peter Stollberg'
'Regine Herbst-Irmer'
'Dietmar Stalke'
'Diego M. Andrada'

_publ_contact_author_address
;Institute of Inorganic Chemistry
Georg-August-University
Tammannstrasse 4
37077 Goettingen
Germany
;
_publ_contact_author_email hroesky@gwdg.de
_publ_contact_author_fax +495513933373
_publ_contact_author_name 'Herbert W. Roesky'
_publ_contact_author_phone +495513933001
_publ_section_title
;
 Acyclic Germylones: Congeners of Allenes with a Central Germanium Atom
;
_journal_name_full 'Journal of the American Chemical Society'
_journal_page_first 12422
_journal_page_last 12428
_journal_paper_doi 10.1021/ja406112u
_journal_volume 135
_journal_year 2013
_chemical_formula_moiety "'C46 H70 Ge N2, 0.5(C6 H14)"
_chemical_formula_sum 'C49 H77 Ge N2'
_chemical_formula_weight 766.71
_chemical_name_systematic
;
 ?
;
_space_group_crystal_system triclinic
_space_group_IT_number 2
_space_group_name_Hall '-P 1'
_space_group_name_H-M_alt 'P -1'
_symmetry_space_group_name_Hall '-P 1'
_symmetry_space_group_name_H-M 'P -1'
_atom_sites_solution_hydrogens geom
_audit_creation_method SHELXL-2013
_cell_angle_alpha 94.809(4)
_cell_angle_beta 98.576(4)
_cell_angle_gamma 97.669(4)
_cell_formula_units_Z 2
_cell_length_a 9.290(2)
_cell_length_b 12.091(2)
_cell_length_c 19.902(3)
_cell_measurement_temperature 100(2)
_cell_volume 2178.4(7)
_computing_cell_refinement 'SAINT V7.68A'
_computing_data_collection 'APEX2 v2012.2'
_computing_data_reduction 'SAINT V7.68A'
_computing_molecular_graphics 'XP Version 5.1'
_computing_publication_material 'XP Version 5.1'
_computing_structure_refinement 'SHELXL-2013 (Sheldrick, 2013)'
_computing_structure_solution 'SHELXS-2012 (Sheldrick, 2012)'
_diffrn_ambient_temperature 100(2)
_diffrn_measured_fraction_theta_full 0.999
_diffrn_measured_fraction_theta_max 0.990
_diffrn_measurement_device_type 'Bruker Smart APEX II Quazar'
_diffrn_measurement_method 'omega scans'
_diffrn_radiation_type AgK\a
_diffrn_radiation_wavelength 0.56086
_diffrn_reflns_av_R_equivalents 0.0622
_diffrn_reflns_av_unetI/netI 0.0430
_diffrn_reflns_Laue_measured_fraction_full 0.999
_diffrn_reflns_Laue_measured_fraction_max 0.990
_diffrn_reflns_limit_h_max 11
_diffrn_reflns_limit_h_min -11
_diffrn_reflns_limit_k_max 14
_diffrn_reflns_limit_k_min -14
_diffrn_reflns_limit_l_max 24
_diffrn_reflns_limit_l_min -24
_diffrn_reflns_number 53537
_diffrn_reflns_point_group_measured_fraction_full 0.999
_diffrn_reflns_point_group_measured_fraction_max 0.990
_diffrn_reflns_theta_full 19.665
_diffrn_reflns_theta_max 20.363
_diffrn_reflns_theta_min 1.503
_diffrn_source 'INCOATEC Ag Microsource'
_exptl_absorpt_coefficient_mu 0.395
_exptl_absorpt_correction_T_max 0.7445
_exptl_absorpt_correction_T_min 0.6312
_exptl_absorpt_correction_type multi-scan
_exptl_absorpt_process_details SADABS-2012/1
_exptl_crystal_colour green
_exptl_crystal_density_diffrn 1.169
_exptl_crystal_description plate
_exptl_crystal_F_000 834
_exptl_crystal_size_max 0.185
_exptl_crystal_size_mid 0.175
_exptl_crystal_size_min 0.121
_refine_diff_density_max 0.850
_refine_diff_density_min -0.779
_refine_diff_density_rms 0.065
_refine_ls_extinction_method none
_refine_ls_goodness_of_fit_ref 1.064
_refine_ls_hydrogen_treatment constr
_refine_ls_matrix_type full
_refine_ls_number_parameters 482
_refine_ls_number_reflns 8642
_refine_ls_number_restraints 0
_refine_ls_restrained_S_all 1.064
_refine_ls_R_factor_all 0.0483
_refine_ls_R_factor_gt 0.0391
_refine_ls_shift/su_max 0.001
_refine_ls_shift/su_mean 0.000
_refine_ls_structure_factor_coef Fsqd
_refine_ls_weighting_details
;
 w=1/[\s^2^(Fo^2^)+(0.0467P)^2^+1.1013P]
 where P=(Fo^2^+2Fc^2^)/3
;
_refine_ls_weighting_scheme calc
_refine_ls_wR_factor_gt 0.0936
_refine_ls_wR_factor_ref 0.0971
_reflns_Friedel_coverage 0.000
_reflns_number_gt 7409
_reflns_number_total 8642
_reflns_threshold_expression 'I > 2\s(I)'
_cod_data_source_file ja406112u_si_005.cif
_cod_data_source_block p-1_a
_cod_database_code 4120341
_shelx_space_group_comment
;
The symmetry employed for this shelxl refinement is uniquely defined
by the following loop, which should always be used as a source of
symmetry information in preference to the above space-group names.
They are only intended as comments.
;
_shelx_estimated_absorpt_t_min 0.930
_shelx_estimated_absorpt_t_max 0.954
_shelxl_version_number 2013-2

loop_
_space_group_symop_operation_xyz
'x, y, z'
'-x, -y, -z'

loop_
_atom_site_label
_atom_site_type_symbol
_atom_site_fract_x
_atom_site_fract_y
_atom_site_fract_z
_atom_site_U_iso_or_equiv
_atom_site_adp_type
_atom_site_occupancy
_atom_site_site_symmetry_order
_atom_site_calc_flag
_atom_site_refinement_flags_posn
_atom_site_refinement_flags_adp
Ge1 Ge 0.21252(2) 0.33804(2) 0.22502(2) 0.01446(8) Uani 1 1 d . .
N1 N 0.24982(17) 0.11727(13) 0.18898(8) 0.0107(3) Uani 1 1 d . .
N2 N 0.18384(17) 0.54861(13) 0.28559(8) 0.0116(3) Uani 1 1 d . .
C1 C 0.2732(2) 0.19417(16) 0.24523(10) 0.0138(4) Uani 1 1 d . .
C2 C 0.3837(2) 0.15444(16) 0.29975(9) 0.0133(4) Uani 1 1 d . .
C1H C 0.1449(3) 0.01669(19) 0.65699(11) 0.0261(5) Uani 1 1 d . .
H1HA H 0.0931 0.0765 0.6734 0.039 Uiso 1 1 calc R U
H1HB H 0.2454 0.0270 0.6824 0.039 Uiso 1 1 calc R U
H1HC H 0.0928 -0.0563 0.6640 0.039 Uiso 1 1 calc R U
C3 C 0.4347(2) 0.05368(16) 0.26125(10) 0.0145(4) Uani 1 1 d . .
H3A H 0.5315 0.0770 0.2476 0.017 Uiso 1 1 calc R U
H3B H 0.4443 -0.0074 0.2910 0.017 Uiso 1 1 calc R U
C2H C 0.1502(3) 0.02125(19) 0.58136(11) 0.0244(5) Uani 1 1 d . .
H2HA H 0.2049 0.0945 0.5748 0.029 Uiso 1 1 calc R U
H2HB H 0.2047 -0.0382 0.5655 0.029 Uiso 1 1 calc R U
C4 C 0.3184(2) 0.01343(16) 0.19812(9) 0.0127(4) Uani 1 1 d . .
C3H C -0.0015(2) 0.00595(19) 0.53817(10) 0.0221(5) Uani 1 1 d . .
H3HA H -0.0505 0.0713 0.5497 0.027 Uiso 1 1 calc R U
H3HB H -0.0610 -0.0618 0.5499 0.027 Uiso 1 1 calc R U
C5 C 0.1587(2) 0.13229(15) 0.12580(9) 0.0118(4) Uani 1 1 d . .
C6 C 0.2266(2) 0.17790(16) 0.07337(10) 0.0137(4) Uani 1 1 d . .
C7 C 0.1378(2) 0.18611(17) 0.01183(10) 0.0171(4) Uani 1 1 d . .
H7 H 0.1822 0.2150 -0.0243 0.021 Uiso 1 1 calc R U
C8 C -0.0127(2) 0.15380(17) 0.00149(10) 0.0194(4) Uani 1 1 d . .
H8 H -0.0703 0.1588 -0.0415 0.023 Uiso 1 1 calc R U
C9 C -0.0784(2) 0.11415(17) 0.05426(10) 0.0169(4) Uani 1 1 d . .
H9 H -0.1823 0.0935 0.0475 0.020 Uiso 1 1 calc R U
C10 C 0.0045(2) 0.10374(16) 0.11727(10) 0.0136(4) Uani 1 1 d . .
C11 C 0.5134(2) 0.24871(17) 0.32528(10) 0.0182(4) Uani 1 1 d . .
H11A H 0.5658 0.2662 0.2868 0.022 Uiso 1 1 calc R U
H11B H 0.4747 0.3171 0.3410 0.022 Uiso 1 1 calc R U
C12 C 0.6225(2) 0.2183(2) 0.38351(12) 0.0298(5) Uani 1 1 d . .
H12A H 0.6988 0.2840 0.4002 0.036 Uiso 1 1 calc R U
H12B H 0.6719 0.1566 0.3662 0.036 Uiso 1 1 calc R U
C13 C 0.5468(3) 0.1818(2) 0.44274(11) 0.0362(6) Uani 1 1 d . .
H13A H 0.6196 0.1575 0.4779 0.043 Uiso 1 1 calc R U
H13B H 0.5082 0.2464 0.4639 0.043 Uiso 1 1 calc R U
C14 C 0.4215(3) 0.0864(2) 0.41887(11) 0.0300(6) Uani 1 1 d . .
H14A H 0.3704 0.0680 0.4577 0.036 Uiso 1 1 calc R U
H14B H 0.4614 0.0189 0.4027 0.036 Uiso 1 1 calc R U
C15 C 0.3115(2) 0.11804(18) 0.36110(10) 0.0186(4) Uani 1 1 d . .
H15A H 0.2639 0.1802 0.3791 0.022 Uiso 1 1 calc R U
H15B H 0.2339 0.0529 0.3451 0.022 Uiso 1 1 calc R U
C16 C 0.2036(2) -0.08353(17) 0.20989(11) 0.0177(4) Uani 1 1 d . .
H16A H 0.1267 -0.1009 0.1695 0.027 Uiso 1 1 calc R U
H16B H 0.1595 -0.0617 0.2498 0.027 Uiso 1 1 calc R U
H16C H 0.2513 -0.1499 0.2178 0.027 Uiso 1 1 calc R U
C17 C 0.3885(2) -0.02511(17) 0.13729(10) 0.0160(4) Uani 1 1 d . .
H17A H 0.3141 -0.0379 0.0959 0.024 Uiso 1 1 calc R U
H17B H 0.4276 -0.0950 0.1455 0.024 Uiso 1 1 calc R U
H17C H 0.4687 0.0328 0.1314 0.024 Uiso 1 1 calc R U
C18 C 0.3898(2) 0.22519(17) 0.08086(10) 0.0167(4) Uani 1 1 d . .
H18 H 0.4394 0.2117 0.1270 0.020 Uiso 1 1 calc R U
C19 C 0.4653(2) 0.16835(19) 0.02659(11) 0.0229(5) Uani 1 1 d . .
H19A H 0.4266 0.1885 -0.0186 0.034 Uiso 1 1 calc R U
H19B H 0.4457 0.0867 0.0268 0.034 Uiso 1 1 calc R U
H19C H 0.5717 0.1935 0.0369 0.034 Uiso 1 1 calc R U
C20 C 0.4110(3) 0.35203(18) 0.07576(11) 0.0244(5) Uani 1 1 d . .
H20A H 0.3676 0.3666 0.0300 0.037 Uiso 1 1 calc R U
H20B H 0.5163 0.3813 0.0842 0.037 Uiso 1 1 calc R U
H20C H 0.3625 0.3892 0.1099 0.037 Uiso 1 1 calc R U
C21 C -0.0780(2) 0.06997(17) 0.17467(10) 0.0155(4) Uani 1 1 d . .
H21 H -0.0042 0.0644 0.2158 0.019 Uiso 1 1 calc R U
C22 C -0.1716(2) 0.16093(18) 0.19292(11) 0.0201(5) Uani 1 1 d . .
H22A H -0.2490 0.1639 0.1542 0.030 Uiso 1 1 calc R U
H22B H -0.1086 0.2340 0.2033 0.030 Uiso 1 1 calc R U
H22C H -0.2165 0.1427 0.2329 0.030 Uiso 1 1 calc R U
C23 C -0.1776(2) -0.04371(18) 0.15611(11) 0.0219(5) Uani 1 1 d . .
H23A H -0.2525 -0.0391 0.1166 0.033 Uiso 1 1 calc R U
H23B H -0.2257 -0.0630 0.1950 0.033 Uiso 1 1 calc R U
H23C H -0.1181 -0.1016 0.1448 0.033 Uiso 1 1 calc R U
C24 C 0.1949(2) 0.44201(16) 0.30196(9) 0.0122(4) Uani 1 1 d . .
C25 C 0.1500(2) 0.43424(16) 0.37249(9) 0.0135(4) Uani 1 1 d . .
C26 C 0.0736(2) 0.53912(17) 0.38322(10) 0.0165(4) Uani 1 1 d . .
H26A H -0.0345 0.5186 0.3711 0.020 Uiso 1 1 calc R U
H26B H 0.0974 0.5715 0.4316 0.020 Uiso 1 1 calc R U
C27 C 0.1304(2) 0.62431(16) 0.33690(9) 0.0142(4) Uani 1 1 d . .
C28 C 0.2325(2) 0.58728(16) 0.22497(10) 0.0137(4) Uani 1 1 d . .
C29 C 0.1312(2) 0.58411(16) 0.16447(10) 0.0159(4) Uani 1 1 d . .
C30 C 0.1830(3) 0.62510(17) 0.10794(11) 0.0213(5) Uani 1 1 d . .
H30 H 0.1155 0.6260 0.0672 0.026 Uiso 1 1 calc R U
C31 C 0.3301(3) 0.66452(18) 0.10966(11) 0.0251(5) Uani 1 1 d . .
H31 H 0.3629 0.6928 0.0706 0.030 Uiso 1 1 calc R U
C32 C 0.4292(3) 0.66268(17) 0.16812(11) 0.0227(5) Uani 1 1 d . .
H32 H 0.5305 0.6886 0.1686 0.027 Uiso 1 1 calc R U
C33 C 0.3841(2) 0.62361(16) 0.22659(11) 0.0177(4) Uani 1 1 d . .
C34 C 0.0442(2) 0.32671(17) 0.37561(9) 0.0144(4) Uani 1 1 d . .
H34A H 0.0875 0.2611 0.3591 0.017 Uiso 1 1 calc R U
H34B H -0.0494 0.3281 0.3448 0.017 Uiso 1 1 calc R U
C35 C 0.0122(2) 0.31336(18) 0.44837(10) 0.0184(4) Uani 1 1 d . .
H35A H -0.0428 0.3736 0.4626 0.022 Uiso 1 1 calc R U
H35B H -0.0507 0.2405 0.4484 0.022 Uiso 1 1 calc R U
C36 C 0.1529(2) 0.31860(18) 0.49960(10) 0.0198(4) Uani 1 1 d . .
H36A H 0.1278 0.3144 0.5460 0.024 Uiso 1 1 calc R U
H36B H 0.2021 0.2532 0.4885 0.024 Uiso 1 1 calc R U
C37 C 0.2579(2) 0.42593(18) 0.49883(10) 0.0200(5) Uani 1 1 d . .
H37A H 0.3510 0.4241 0.5300 0.024 Uiso 1 1 calc R U
H37B H 0.2138 0.4911 0.5154 0.024 Uiso 1 1 calc R U
C38 C 0.2905(2) 0.43922(17) 0.42633(10) 0.0162(4) Uani 1 1 d . .
H38A H 0.3461 0.3790 0.4126 0.019 Uiso 1 1 calc R U
H38B H 0.3538 0.5120 0.4268 0.019 Uiso 1 1 calc R U
C39 C 0.0071(2) 0.68417(17) 0.30481(10) 0.0169(4) Uani 1 1 d . .
H39A H 0.0436 0.7323 0.2719 0.025 Uiso 1 1 calc R U
H39B H -0.0264 0.7303 0.3406 0.025 Uiso 1 1 calc R U
H39C H -0.0753 0.6285 0.2813 0.025 Uiso 1 1 calc R U
C40 C 0.2546(2) 0.71460(18) 0.37459(11) 0.0216(5) Uani 1 1 d . .
H40A H 0.2937 0.7614 0.3416 0.032 Uiso 1 1 calc R U
H40B H 0.3334 0.6785 0.3980 0.032 Uiso 1 1 calc R U
H40C H 0.2161 0.7615 0.4082 0.032 Uiso 1 1 calc R U
C41 C -0.0309(2) 0.53189(17) 0.15491(10) 0.0179(4) Uani 1 1 d . .
H41 H -0.0519 0.5046 0.1990 0.022 Uiso 1 1 calc R U
C42 C -0.0638(3) 0.43139(19) 0.09944(11) 0.0243(5) Uani 1 1 d . .
H42A H -0.0551 0.4580 0.0548 0.036 Uiso 1 1 calc R U
H42B H -0.1639 0.3929 0.0985 0.036 Uiso 1 1 calc R U
H42C H 0.0067 0.3792 0.1096 0.036 Uiso 1 1 calc R U
C43 C -0.1350(3) 0.61630(19) 0.13477(11) 0.0254(5) Uani 1 1 d . .
H43A H -0.1174 0.6424 0.0910 0.038 Uiso 1 1 calc R U
H43B H -0.1168 0.6804 0.1700 0.038 Uiso 1 1 calc R U
H43C H -0.2372 0.5800 0.1304 0.038 Uiso 1 1 calc R U
C44 C 0.5009(2) 0.61473(18) 0.28726(11) 0.0216(5) Uani 1 1 d . .
H44 H 0.4499 0.5880 0.3250 0.026 Uiso 1 1 calc R U
C45 C 0.5985(2) 0.5274(2) 0.26806(13) 0.0283(5) Uani 1 1 d . .
H45A H 0.5361 0.4563 0.2494 0.042 Uiso 1 1 calc R U
H45B H 0.6654 0.5155 0.3089 0.042 Uiso 1 1 calc R U
H45C H 0.6559 0.5547 0.2337 0.042 Uiso 1 1 calc R U
C46 C 0.5972(3) 0.7272(2) 0.31397(13) 0.0328(6) Uani 1 1 d . .
H46A H 0.6534 0.7527 0.2788 0.049 Uiso 1 1 calc R U
H46B H 0.6652 0.7181 0.3551 0.049 Uiso 1 1 calc R U
H46C H 0.5345 0.7829 0.3252 0.049 Uiso 1 1 calc R U

loop_
_atom_site_aniso_label
_atom_site_aniso_U_11
_atom_site_aniso_U_22
_atom_site_aniso_U_33
_atom_site_aniso_U_23
_atom_site_aniso_U_13
_atom_site_aniso_U_12
Ge1 0.01644(12) 0.01510(12) 0.01288(11) 0.00050(8) 0.00452(8) 0.00430(8)
N1 0.0100(8) 0.0118(8) 0.0114(8) 0.0016(6) 0.0050(6) 0.0011(6)
N2 0.0116(8) 0.0142(8) 0.0102(8) 0.0004(6) 0.0052(6) 0.0022(6)
C1 0.0109(10) 0.0182(10) 0.0132(9) 0.0024(8) 0.0054(8) 0.0011(8)
C2 0.0100(9) 0.0181(10) 0.0135(9) 0.0035(8) 0.0054(8) 0.0033(8)
C1H 0.0295(13) 0.0257(12) 0.0240(11) 0.0037(9) 0.0049(10) 0.0058(10)
C3 0.0115(10) 0.0184(10) 0.0148(10) 0.0031(8) 0.0038(8) 0.0039(8)
C2H 0.0251(12) 0.0243(12) 0.0241(11) 0.0056(9) 0.0042(9) 0.0028(9)
C4 0.0127(10) 0.0143(9) 0.0127(9) 0.0034(7) 0.0053(8) 0.0025(8)
C3H 0.0220(12) 0.0234(11) 0.0230(12) 0.0040(9) 0.0076(9) 0.0056(9)
C5 0.0126(10) 0.0123(9) 0.0110(9) -0.0007(7) 0.0033(7) 0.0034(8)
C6 0.0157(10) 0.0134(9) 0.0138(9) 0.0001(7) 0.0080(8) 0.0033(8)
C7 0.0234(11) 0.0176(10) 0.0123(9) 0.0031(8) 0.0069(8) 0.0043(9)
C8 0.0220(11) 0.0227(11) 0.0133(10) 0.0009(8) -0.0001(8) 0.0060(9)
C9 0.0106(10) 0.0218(11) 0.0175(10) -0.0012(8) 0.0017(8) 0.0025(8)
C10 0.0135(10) 0.0141(9) 0.0135(9) -0.0011(7) 0.0043(8) 0.0023(8)
C11 0.0118(10) 0.0221(11) 0.0201(10) -0.0024(8) 0.0022(8) 0.0032(8)
C12 0.0166(11) 0.0378(14) 0.0313(13) -0.0091(10) -0.0056(10) 0.0093(10)
C13 0.0398(15) 0.0546(17) 0.0153(11) -0.0031(11) -0.0077(10) 0.0292(13)
C14 0.0391(15) 0.0439(14) 0.0138(10) 0.0088(10) 0.0088(10) 0.0222(12)
C15 0.0186(11) 0.0251(11) 0.0154(10) 0.0058(8) 0.0090(8) 0.0061(9)
C16 0.0159(10) 0.0164(10) 0.0222(10) 0.0039(8) 0.0073(8) 0.0014(8)
C17 0.0160(10) 0.0164(10) 0.0173(10) 0.0013(8) 0.0065(8) 0.0043(8)
C18 0.0153(10) 0.0214(11) 0.0146(10) 0.0045(8) 0.0075(8) -0.0001(8)
C19 0.0209(12) 0.0311(12) 0.0207(11) 0.0073(9) 0.0130(9) 0.0050(10)
C20 0.0264(12) 0.0224(11) 0.0253(11) 0.0051(9) 0.0115(10) -0.0035(9)
C21 0.0099(10) 0.0213(10) 0.0161(10) 0.0015(8) 0.0057(8) 0.0017(8)
C22 0.0144(11) 0.0269(12) 0.0212(11) 0.0019(9) 0.0092(9) 0.0038(9)
C23 0.0185(11) 0.0231(11) 0.0237(11) 0.0006(9) 0.0080(9) -0.0021(9)
C24 0.0078(9) 0.0171(10) 0.0122(9) 0.0022(8) 0.0042(7) 0.0003(8)
C25 0.0136(10) 0.0180(10) 0.0104(9) 0.0029(8) 0.0055(8) 0.0035(8)
C26 0.0192(11) 0.0215(11) 0.0117(9) 0.0028(8) 0.0076(8) 0.0071(9)
C27 0.0140(10) 0.0184(10) 0.0113(9) -0.0003(8) 0.0054(8) 0.0035(8)
C28 0.0168(10) 0.0120(9) 0.0145(9) 0.0024(7) 0.0086(8) 0.0031(8)
C29 0.0217(11) 0.0128(10) 0.0144(9) 0.0009(8) 0.0070(8) 0.0023(8)
C30 0.0318(13) 0.0181(10) 0.0153(10) 0.0037(8) 0.0074(9) 0.0034(9)
C31 0.0361(14) 0.0203(11) 0.0247(11) 0.0074(9) 0.0208(10) 0.0038(10)
C32 0.0219(12) 0.0180(11) 0.0326(12) 0.0051(9) 0.0191(10) 0.0007(9)
C33 0.0174(11) 0.0128(10) 0.0243(11) 0.0009(8) 0.0099(9) 0.0007(8)
C34 0.0132(10) 0.0199(10) 0.0124(9) 0.0045(8) 0.0070(8) 0.0034(8)
C35 0.0161(11) 0.0275(11) 0.0153(10) 0.0073(8) 0.0090(8) 0.0061(9)
C36 0.0204(11) 0.0296(12) 0.0128(10) 0.0064(9) 0.0079(8) 0.0081(9)
C37 0.0216(11) 0.0282(12) 0.0115(9) 0.0021(8) 0.0023(8) 0.0088(9)
C38 0.0132(10) 0.0219(11) 0.0138(9) 0.0012(8) 0.0044(8) 0.0020(8)
C39 0.0189(11) 0.0185(10) 0.0168(10) 0.0035(8) 0.0092(8) 0.0068(8)
C40 0.0231(12) 0.0193(11) 0.0207(11) -0.0048(9) 0.0025(9) 0.0031(9)
C41 0.0193(11) 0.0221(11) 0.0126(9) 0.0048(8) 0.0022(8) 0.0023(9)
C42 0.0288(13) 0.0244(12) 0.0173(10) 0.0029(9) -0.0008(9) 0.0000(10)
C43 0.0245(12) 0.0305(12) 0.0223(11) 0.0091(9) 0.0014(9) 0.0064(10)
C44 0.0129(10) 0.0227(11) 0.0298(12) 0.0043(9) 0.0065(9) -0.0003(9)
C45 0.0160(11) 0.0272(12) 0.0449(14) 0.0107(11) 0.0110(10) 0.0040(9)
C46 0.0203(12) 0.0305(13) 0.0445(15) 0.0025(11) 0.0033(11) -0.0041(10)

loop_
_atom_type_symbol
_atom_type_description
_atom_type_scat_dispersion_real
_atom_type_scat_dispersion_imag
_atom_type_scat_source
C C 0.0015 0.0009 'International Tables Vol C Tables 4.2.6.8 and 6.1.1.4'
H H 0.0000 0.0000 'International Tables Vol C Tables 4.2.6.8 and 6.1.1.4'
N N 0.0030 0.0019 'International Tables Vol C Tables 4.2.6.8 and 6.1.1.4'
Ge Ge 0.3016 1.1903 'International Tables Vol C Tables 4.2.6.8 and 6.1.1.4'

loop_
_geom_angle_atom_site_label_1
_geom_angle_atom_site_label_2
_geom_angle_atom_site_label_3
_geom_angle
_geom_angle_site_symmetry_1
_geom_angle_site_symmetry_3
C24 Ge1 C1 117.24(8) . .
C1 N1 C5 122.45(15) . .
C1 N1 C4 115.45(15) . .
C5 N1 C4 122.02(14) . .
C24 N2 C28 121.26(15) . .
C24 N2 C27 116.12(15) . .
C28 N2 C27 122.43(15) . .
N1 C1 C2 107.56(16) . .
N1 C1 Ge1 112.94(13) . .
C2 C1 Ge1 135.80(14) . .
C1 C2 C11 110.02(16) . .
C1 C2 C15 111.68(15) . .
C11 C2 C15 109.23(16) . .
C1 C2 C3 103.60(15) . .
C11 C2 C3 111.07(15) . .
C15 C2 C3 111.15(16) . .
C2H C1H H1HA 109.5 . .
C2H C1H H1HB 109.5 . .
H1HA C1H H1HB 109.5 . .
C2H C1H H1HC 109.5 . .
H1HA C1H H1HC 109.5 . .
H1HB C1H H1HC 109.5 . .
C4 C3 C2 107.31(15) . .
C4 C3 H3A 110.3 . .
C2 C3 H3A 110.3 . .
C4 C3 H3B 110.3 . .
C2 C3 H3B 110.3 . .
H3A C3 H3B 108.5 . .
C3H C2H C1H 112.93(19) . .
C3H C2H H2HA 109.0 . .
C1H C2H H2HA 109.0 . .
C3H C2H H2HB 109.0 . .
C1H C2H H2HB 109.0 . .
H2HA C2H H2HB 107.8 . .
N1 C4 C17 113.39(15) . .
N1 C4 C3 100.65(14) . .
C17 C4 C3 111.35(16) . .
N1 C4 C16 110.56(15) . .
C17 C4 C16 107.94(16) . .
C3 C4 C16 112.95(16) . .
C2H C3H C3H 113.5(2) . 2_556
C2H C3H H3HA 108.9 . .
C3H C3H H3HA 108.9 2_556 .
C2H C3H H3HB 108.9 . .
C3H C3H H3HB 108.9 2_556 .
H3HA C3H H3HB 107.7 . .
C10 C5 C6 120.58(17) . .
C10 C5 N1 120.51(16) . .
C6 C5 N1 118.90(17) . .
C7 C6 C5 117.89(18) . .
C7 C6 C18 117.52(17) . .
C5 C6 C18 124.50(17) . .
C8 C7 C6 122.24(19) . .
C8 C7 H7 118.9 . .
C6 C7 H7 118.9 . .
C7 C8 C9 119.26(19) . .
C7 C8 H8 120.4 . .
C9 C8 H8 120.4 . .
C8 C9 C10 121.33(19) . .
C8 C9 H9 119.3 . .
C10 C9 H9 119.3 . .
C9 C10 C5 118.54(18) . .
C9 C10 C21 117.80(17) . .
C5 C10 C21 123.51(17) . .
C12 C11 C2 112.98(18) . .
C12 C11 H11A 109.0 . .
C2 C11 H11A 109.0 . .
C12 C11 H11B 109.0 . .
C2 C11 H11B 109.0 . .
H11A C11 H11B 107.8 . .
C11 C12 C13 111.80(18) . .
C11 C12 H12A 109.3 . .
C13 C12 H12A 109.3 . .
C11 C12 H12B 109.3 . .
C13 C12 H12B 109.3 . .
H12A C12 H12B 107.9 . .
C14 C13 C12 111.35(18) . .
C14 C13 H13A 109.4 . .
C12 C13 H13A 109.4 . .
C14 C13 H13B 109.4 . .
C12 C13 H13B 109.4 . .
H13A C13 H13B 108.0 . .
C13 C14 C15 110.9(2) . .
C13 C14 H14A 109.5 . .
C15 C14 H14A 109.5 . .
C13 C14 H14B 109.5 . .
C15 C14 H14B 109.5 . .
H14A C14 H14B 108.0 . .
C14 C15 C2 113.00(17) . .
C14 C15 H15A 109.0 . .
C2 C15 H15A 109.0 . .
C14 C15 H15B 109.0 . .
C2 C15 H15B 109.0 . .
H15A C15 H15B 107.8 . .
C4 C16 H16A 109.5 . .
C4 C16 H16B 109.5 . .
H16A C16 H16B 109.5 . .
C4 C16 H16C 109.5 . .
H16A C16 H16C 109.5 . .
H16B C16 H16C 109.5 . .
C4 C17 H17A 109.5 . .
C4 C17 H17B 109.5 . .
H17A C17 H17B 109.5 . .
C4 C17 H17C 109.5 . .
H17A C17 H17C 109.5 . .
H17B C17 H17C 109.5 . .
C6 C18 C20 110.98(17) . .
C6 C18 C19 112.11(17) . .
C20 C18 C19 108.72(17) . .
C6 C18 H18 108.3 . .
C20 C18 H18 108.3 . .
C19 C18 H18 108.3 . .
C18 C19 H19A 109.5 . .
C18 C19 H19B 109.5 . .
H19A C19 H19B 109.5 . .
C18 C19 H19C 109.5 . .
H19A C19 H19C 109.5 . .
H19B C19 H19C 109.5 . .
C18 C20 H20A 109.5 . .
C18 C20 H20B 109.5 . .
H20A C20 H20B 109.5 . .
C18 C20 H20C 109.5 . .
H20A C20 H20C 109.5 . .
H20B C20 H20C 109.5 . .
C10 C21 C23 112.44(16) . .
C10 C21 C22 109.76(17) . .
C23 C21 C22 109.45(17) . .
C10 C21 H21 108.4 . .
C23 C21 H21 108.4 . .
C22 C21 H21 108.4 . .
C21 C22 H22A 109.5 . .
C21 C22 H22B 109.5 . .
H22A C22 H22B 109.5 . .
C21 C22 H22C 109.5 . .
H22A C22 H22C 109.5 . .
H22B C22 H22C 109.5 . .
C21 C23 H23A 109.5 . .
C21 C23 H23B 109.5 . .
H23A C23 H23B 109.5 . .
C21 C23 H23C 109.5 . .
H23A C23 H23C 109.5 . .
H23B C23 H23C 109.5 . .
N2 C24 C25 107.15(15) . .
N2 C24 Ge1 113.74(13) . .
C25 C24 Ge1 136.78(14) . .
C24 C25 C34 112.51(15) . .
C24 C25 C26 103.50(15) . .
C34 C25 C26 110.74(16) . .
C24 C25 C38 108.88(15) . .
C34 C25 C38 109.62(16) . .
C26 C25 C38 111.48(16) . .
C27 C26 C25 107.37(15) . .
C27 C26 H26A 110.2 . .
C25 C26 H26A 110.2 . .
C27 C26 H26B 110.2 . .
C25 C26 H26B 110.2 . .
H26A C26 H26B 108.5 . .
N2 C27 C39 112.70(15) . .
N2 C27 C26 100.62(15) . .
C39 C27 C26 111.06(16) . .
N2 C27 C40 111.78(16) . .
C39 C27 C40 107.53(17) . .
C26 C27 C40 113.19(16) . .
C29 C28 C33 120.74(18) . .
C29 C28 N2 120.36(17) . .
C33 C28 N2 118.84(17) . .
C30 C29 C28 118.11(19) . .
C30 C29 C41 117.23(18) . .
C28 C29 C41 124.55(17) . .
C31 C30 C29 121.6(2) . .
C31 C30 H30 119.2 . .
C29 C30 H30 119.2 . .
C32 C31 C30 119.8(2) . .
C32 C31 H31 120.1 . .
C30 C31 H31 120.1 . .
C31 C32 C33 121.4(2) . .
C31 C32 H32 119.3 . .
C33 C32 H32 119.3 . .
C32 C33 C28 118.22(19) . .
C32 C33 C44 118.49(19) . .
C28 C33 C44 123.15(18) . .
C25 C34 C35 112.26(16) . .
C25 C34 H34A 109.2 . .
C35 C34 H34A 109.2 . .
C25 C34 H34B 109.2 . .
C35 C34 H34B 109.2 . .
H34A C34 H34B 107.9 . .
C36 C35 C34 111.95(16) . .
C36 C35 H35A 109.2 . .
C34 C35 H35A 109.2 . .
C36 C35 H35B 109.2 . .
C34 C35 H35B 109.2 . .
H35A C35 H35B 107.9 . .
C37 C36 C35 111.58(17) . .
C37 C36 H36A 109.3 . .
C35 C36 H36A 109.3 . .
C37 C36 H36B 109.3 . .
C35 C36 H36B 109.3 . .
H36A C36 H36B 108.0 . .
C36 C37 C38 110.61(16) . .
C36 C37 H37A 109.5 . .
C38 C37 H37A 109.5 . .
C36 C37 H37B 109.5 . .
C38 C37 H37B 109.5 . .
H37A C37 H37B 108.1 . .
C37 C38 C25 113.42(16) . .
C37 C38 H38A 108.9 . .
C25 C38 H38A 108.9 . .
C37 C38 H38B 108.9 . .
C25 C38 H38B 108.9 . .
H38A C38 H38B 107.7 . .
C27 C39 H39A 109.5 . .
C27 C39 H39B 109.5 . .
H39A C39 H39B 109.5 . .
C27 C39 H39C 109.5 . .
H39A C39 H39C 109.5 . .
H39B C39 H39C 109.5 . .
C27 C40 H40A 109.5 . .
C27 C40 H40B 109.5 . .
H40A C40 H40B 109.5 . .
C27 C40 H40C 109.5 . .
H40A C40 H40C 109.5 . .
H40B C40 H40C 109.5 . .
C29 C41 C43 112.24(17) . .
C29 C41 C42 110.74(17) . .
C43 C41 C42 108.31(17) . .
C29 C41 H41 108.5 . .
C43 C41 H41 108.5 . .
C42 C41 H41 108.5 . .
C41 C42 H42A 109.5 . .
C41 C42 H42B 109.5 . .
H42A C42 H42B 109.5 . .
C41 C42 H42C 109.5 . .
H42A C42 H42C 109.5 . .
H42B C42 H42C 109.5 . .
C41 C43 H43A 109.5 . .
C41 C43 H43B 109.5 . .
H43A C43 H43B 109.5 . .
C41 C43 H43C 109.5 . .
H43A C43 H43C 109.5 . .
H43B C43 H43C 109.5 . .
C33 C44 C46 112.81(18) . .
C33 C44 C45 110.08(18) . .
C46 C44 C45 109.80(18) . .
C33 C44 H44 108.0 . .
C46 C44 H44 108.0 . .
C45 C44 H44 108.0 . .
C44 C45 H45A 109.5 . .
C44 C45 H45B 109.5 . .
H45A C45 H45B 109.5 . .
C44 C45 H45C 109.5 . .
H45A C45 H45C 109.5 . .
H45B C45 H45C 109.5 . .
C44 C46 H46A 109.5 . .
C44 C46 H46B 109.5 . .
H46A C46 H46B 109.5 . .
C44 C46 H46C 109.5 . .
H46A C46 H46C 109.5 . .
H46B C46 H46C 109.5 . .

loop_
_geom_bond_atom_site_label_1
_geom_bond_atom_site_label_2
_geom_bond_distance
_geom_bond_site_symmetry_2
Ge1 C24 1.9386(18) .
Ge1 C1 1.954(2) .
N1 C1 1.365(2) .
N1 C5 1.446(2) .
N1 C4 1.494(2) .
N2 C24 1.369(3) .
N2 C28 1.442(2) .
N2 C27 1.498(2) .
C1 C2 1.533(3) .
C2 C11 1.537(3) .
C2 C15 1.546(3) .
C2 C3 1.550(3) .
C1H C2H 1.518(3) .
C1H H1HA 0.9800 .
C1H H1HB 0.9800 .
C1H H1HC 0.9800 .
C3 C4 1.528(3) .
C3 H3A 0.9900 .
C3 H3B 0.9900 .
C2H C3H 1.517(3) .
C2H H2HA 0.9900 .
C2H H2HB 0.9900 .
C4 C17 1.526(3) .
C4 C16 1.534(3) .
C3H C3H 1.519(4) 2_556
C3H H3HA 0.9900 .
C3H H3HB 0.9900 .
C5 C10 1.410(3) .
C5 C6 1.411(3) .
C6 C7 1.390(3) .
C6 C18 1.528(3) .
C7 C8 1.379(3) .
C7 H7 0.9500 .
C8 C9 1.380(3) .
C8 H8 0.9500 .
C9 C10 1.395(3) .
C9 H9 0.9500 .
C10 C21 1.522(3) .
C11 C12 1.525(3) .
C11 H11A 0.9900 .
C11 H11B 0.9900 .
C12 C13 1.526(4) .
C12 H12A 0.9900 .
C12 H12B 0.9900 .
C13 C14 1.516(4) .
C13 H13A 0.9900 .
C13 H13B 0.9900 .
C14 C15 1.530(3) .
C14 H14A 0.9900 .
C14 H14B 0.9900 .
C15 H15A 0.9900 .
C15 H15B 0.9900 .
C16 H16A 0.9800 .
C16 H16B 0.9800 .
C16 H16C 0.9800 .
C17 H17A 0.9800 .
C17 H17B 0.9800 .
C17 H17C 0.9800 .
C18 C20 1.534(3) .
C18 C19 1.537(3) .
C18 H18 1.0000 .
C19 H19A 0.9800 .
C19 H19B 0.9800 .
C19 H19C 0.9800 .
C20 H20A 0.9800 .
C20 H20B 0.9800 .
C20 H20C 0.9800 .
C21 C23 1.535(3) .
C21 C22 1.542(3) .
C21 H21 1.0000 .
C22 H22A 0.9800 .
C22 H22B 0.9800 .
C22 H22C 0.9800 .
C23 H23A 0.9800 .
C23 H23B 0.9800 .
C23 H23C 0.9800 .
C24 C25 1.530(3) .
C25 C34 1.533(3) .
C25 C26 1.548(3) .
C25 C38 1.551(3) .
C26 C27 1.532(3) .
C26 H26A 0.9900 .
C26 H26B 0.9900 .
C27 C39 1.525(3) .
C27 C40 1.534(3) .
C28 C29 1.408(3) .
C28 C33 1.413(3) .
C29 C30 1.391(3) .
C29 C41 1.530(3) .
C30 C31 1.381(3) .
C30 H30 0.9500 .
C31 C32 1.375(3) .
C31 H31 0.9500 .
C32 C33 1.392(3) .
C32 H32 0.9500 .
C33 C44 1.520(3) .
C34 C35 1.538(3) .
C34 H34A 0.9900 .
C34 H34B 0.9900 .
C35 C36 1.524(3) .
C35 H35A 0.9900 .
C35 H35B 0.9900 .
C36 C37 1.518(3) .
C36 H36A 0.9900 .
C36 H36B 0.9900 .
C37 C38 1.535(3) .
C37 H37A 0.9900 .
C37 H37B 0.9900 .
C38 H38A 0.9900 .
C38 H38B 0.9900 .
C39 H39A 0.9800 .
C39 H39B 0.9800 .
C39 H39C 0.9800 .
C40 H40A 0.9800 .
C40 H40B 0.9800 .
C40 H40C 0.9800 .
C41 C43 1.534(3) .
C41 C42 1.538(3) .
C41 H41 1.0000 .
C42 H42A 0.9800 .
C42 H42B 0.9800 .
C42 H42C 0.9800 .
C43 H43A 0.9800 .
C43 H43B 0.9800 .
C43 H43C 0.9800 .
C44 C46 1.531(3) .
C44 C45 1.541(3) .
C44 H44 1.0000 .
C45 H45A 0.9800 .
C45 H45B 0.9800 .
C45 H45C 0.9800 .
C46 H46A 0.9800 .
C46 H46B 0.9800 .
C46 H46C 0.9800 .

loop_
_geom_torsion_atom_site_label_1
_geom_torsion_atom_site_label_2
_geom_torsion_atom_site_label_3
_geom_torsion_atom_site_label_4
_geom_torsion
_geom_torsion_site_symmetry_4
C5 N1 C1 C2 -175.67(16) .
C4 N1 C1 C2 7.4(2) .
C5 N1 C1 Ge1 -13.8(2) .
C4 N1 C1 Ge1 169.27(12) .
N1 C1 C2 C11 126.81(17) .
Ge1 C1 C2 C11 -28.9(2) .
N1 C1 C2 C15 -111.72(18) .
Ge1 C1 C2 C15 92.5(2) .
N1 C1 C2 C3 8.0(2) .
Ge1 C1 C2 C3 -147.73(17) .
C1 C2 C3 C4 -19.8(2) .
C11 C2 C3 C4 -137.90(17) .
C15 C2 C3 C4 100.26(18) .
C1 N1 C4 C17 -138.41(17) .
C5 N1 C4 C17 44.6(2) .
C1 N1 C4 C3 -19.4(2) .
C5 N1 C4 C3 163.65(16) .
C1 N1 C4 C16 100.22(19) .
C5 N1 C4 C16 -76.7(2) .
C2 C3 C4 N1 22.98(19) .
C2 C3 C4 C17 143.45(16) .
C2 C3 C4 C16 -94.90(19) .
C1H C2H C3H C3H -172.0(2) 2_556
C1 N1 C5 C10 -82.6(2) .
C4 N1 C5 C10 94.2(2) .
C1 N1 C5 C6 96.3(2) .
C4 N1 C5 C6 -87.0(2) .
C10 C5 C6 C7 -4.5(3) .
N1 C5 C6 C7 176.70(16) .
C10 C5 C6 C18 171.85(17) .
N1 C5 C6 C18 -7.0(3) .
C5 C6 C7 C8 1.5(3) .
C18 C6 C7 C8 -175.07(18) .
C6 C7 C8 C9 1.4(3) .
C7 C8 C9 C10 -1.5(3) .
C8 C9 C10 C5 -1.5(3) .
C8 C9 C10 C21 174.29(18) .
C6 C5 C10 C9 4.5(3) .
N1 C5 C10 C9 -176.73(16) .
C6 C5 C10 C21 -171.02(17) .
N1 C5 C10 C21 7.8(3) .
C1 C2 C11 C12 175.71(16) .
C15 C2 C11 C12 52.8(2) .
C3 C2 C11 C12 -70.2(2) .
C2 C11 C12 C13 -54.5(2) .
C11 C12 C13 C14 54.9(3) .
C12 C13 C14 C15 -55.3(2) .
C13 C14 C15 C2 55.9(2) .
C1 C2 C15 C14 -175.63(17) .
C11 C2 C15 C14 -53.7(2) .
C3 C2 C15 C14 69.2(2) .
C7 C6 C18 C20 62.5(2) .
C5 C6 C18 C20 -113.8(2) .
C7 C6 C18 C19 -59.3(2) .
C5 C6 C18 C19 124.4(2) .
C9 C10 C21 C23 59.0(2) .
C5 C10 C21 C23 -125.5(2) .
C9 C10 C21 C22 -63.1(2) .
C5 C10 C21 C22 112.4(2) .
C28 N2 C24 C25 173.79(16) .
C27 N2 C24 C25 -1.4(2) .
C28 N2 C24 Ge1 -20.5(2) .
C27 N2 C24 Ge1 164.29(12) .
N2 C24 C25 C34 134.37(17) .
Ge1 C24 C25 C34 -26.3(3) .
N2 C24 C25 C26 14.8(2) .
Ge1 C24 C25 C26 -145.89(17) .
N2 C24 C25 C38 -103.90(18) .
Ge1 C24 C25 C38 95.4(2) .
C24 C25 C26 C27 -22.7(2) .
C34 C25 C26 C27 -143.51(16) .
C38 C25 C26 C27 94.17(18) .
C24 N2 C27 C39 -131.02(18) .
C28 N2 C27 C39 53.9(2) .
C24 N2 C27 C26 -12.7(2) .
C28 N2 C27 C26 172.22(16) .
C24 N2 C27 C40 107.74(19) .
C28 N2 C27 C40 -67.4(2) .
C25 C26 C27 N2 21.18(19) .
C25 C26 C27 C39 140.72(16) .
C25 C26 C27 C40 -98.22(19) .
C24 N2 C28 C29 96.5(2) .
C27 N2 C28 C29 -88.7(2) .
C24 N2 C28 C33 -80.8(2) .
C27 N2 C28 C33 94.1(2) .
C33 C28 C29 C30 -4.5(3) .
N2 C28 C29 C30 178.35(17) .
C33 C28 C29 C41 171.53(18) .
N2 C28 C29 C41 -5.7(3) .
C28 C29 C30 C31 2.2(3) .
C41 C29 C30 C31 -174.12(19) .
C29 C30 C31 C32 0.6(3) .
C30 C31 C32 C33 -1.2(3) .
C31 C32 C33 C28 -1.1(3) .
C31 C32 C33 C44 174.88(19) .
C29 C28 C33 C32 3.9(3) .
N2 C28 C33 C32 -178.83(17) .
C29 C28 C33 C44 -171.82(18) .
N2 C28 C33 C44 5.4(3) .
C24 C25 C34 C35 174.03(15) .
C26 C25 C34 C35 -70.7(2) .
C38 C25 C34 C35 52.7(2) .
C25 C34 C35 C36 -55.0(2) .
C34 C35 C36 C37 55.5(2) .
C35 C36 C37 C38 -54.9(2) .
C36 C37 C38 C25 55.0(2) .
C24 C25 C38 C37 -177.00(16) .
C34 C25 C38 C37 -53.5(2) .
C26 C25 C38 C37 69.4(2) .
C30 C29 C41 C43 -61.5(2) .
C28 C29 C41 C43 122.5(2) .
C30 C29 C41 C42 59.7(2) .
C28 C29 C41 C42 -116.3(2) .
C32 C33 C44 C46 58.8(3) .
C28 C33 C44 C46 -125.4(2) .
C32 C33 C44 C45 -64.2(2) .
C28 C33 C44 C45 111.6(2) .
